data_7156465
loop_
_publ_author_name
'Yaragorla, Srinivasarao'
'Rajesh, P.'

_publ_section_title
;
 Regiospecific formal [3 + 2] annulation of tert-propargyl alcohols with
 acyclic 1,3-diketones via the cycloisomerization of homoallenyl ketones.
;
_journal_issue 7
_journal_name_full 'Organic &amp; biomolecular chemistry'
_journal_page_first 1924
_journal_page_last 1928
_journal_paper_doi 10.1039/c8ob02158a
_journal_volume 17
_journal_year 2019
_chemical_formula_sum 'C28 H26 O3'
_chemical_formula_weight 410.49
_space_group_IT_number 2
_space_group_name_Hall '-P 1'
_space_group_name_H-M_alt 'P -1'
_symmetry_cell_setting triclinic
_symmetry_space_group_name_Hall '-P 1'
_symmetry_space_group_name_H-M 'P -1'
_atom_sites_solution_hydrogens geom
_atom_sites_solution_primary direct
_atom_sites_solution_secondary difmap
_audit_creation_method SHELXL-97
_audit_update_record
;
2018-08-24 deposited with the CCDC.
2018-09-26 downloaded from the CCDC.
;
_cell_angle_alpha 106.883(5)
_cell_angle_beta 98.953(5)
_cell_angle_gamma 94.007(5)
_cell_formula_units_Z 2
_cell_length_a 9.9166(11)
_cell_length_b 10.0554(13)
_cell_length_c 12.1593(15)
_cell_measurement_reflns_used 7918
_cell_measurement_temperature 291(2)
_cell_measurement_theta_max 22.89
_cell_measurement_theta_min 2.32
_cell_volume 1137.6(2)
_computing_cell_refinement 'Bruker SAINT'
_computing_data_collection 'Bruker APEX2'
_computing_data_reduction 'Bruker SAINT'
_computing_molecular_graphics 'Bruker SHELXTL'
_computing_publication_material 'Bruker SHELXTL'
_computing_structure_refinement 'SHELXL-97 (Sheldrick, 2008)'
_computing_structure_solution 'SHELXS-97 (Sheldrick 2008)'
_diffrn_ambient_temperature 291(2)
_diffrn_measured_fraction_theta_full 0.989
_diffrn_measured_fraction_theta_max 0.989
_diffrn_measurement_device_type 'Bruker APEX-II CCD'
_diffrn_measurement_method '\f and \w scans'
_diffrn_radiation_monochromator graphite
_diffrn_radiation_source 'fine-focus sealed tube'
_diffrn_radiation_type MoK\a
_diffrn_radiation_wavelength 0.71073
_diffrn_reflns_av_R_equivalents 0.1088
_diffrn_reflns_av_sigmaI/netI 0.0615
_diffrn_reflns_limit_h_max 12
_diffrn_reflns_limit_h_min -12
_diffrn_reflns_limit_k_max 13
_diffrn_reflns_limit_k_min -13
_diffrn_reflns_limit_l_max 15
_diffrn_reflns_limit_l_min -15
_diffrn_reflns_number 46763
_diffrn_reflns_theta_full 27.65
_diffrn_reflns_theta_max 27.65
_diffrn_reflns_theta_min 2.32
_exptl_absorpt_coefficient_mu 0.077
_exptl_absorpt_correction_type none
_exptl_crystal_colour white
_exptl_crystal_density_diffrn 1.198
_exptl_crystal_density_method 'not measured'
_exptl_crystal_description needle
_exptl_crystal_F_000 436
_exptl_crystal_size_max 0.4
_exptl_crystal_size_mid 0.32
_exptl_crystal_size_min 0.28
_refine_diff_density_max 0.143
_refine_diff_density_min -0.195
_refine_diff_density_rms 0.040
_refine_ls_extinction_method none
_refine_ls_goodness_of_fit_ref 0.956
_refine_ls_hydrogen_treatment mixed
_refine_ls_matrix_type full
_refine_ls_number_parameters 287
_refine_ls_number_reflns 5243
_refine_ls_number_restraints 0
_refine_ls_restrained_S_all 0.956
_refine_ls_R_factor_all 0.1298
_refine_ls_R_factor_gt 0.0607
_refine_ls_shift/su_max 0.009
_refine_ls_shift/su_mean 0.000
_refine_ls_structure_factor_coef Fsqd
_refine_ls_weighting_details 'calc w=1/[\s^2^(Fo^2^)+(0.0690P)^2^+0.4119P] where P=(Fo^2^+2Fc^2^)/3'
_refine_ls_weighting_scheme calc
_refine_ls_wR_factor_gt 0.1322
_refine_ls_wR_factor_ref 0.1611
_reflns_number_gt 2905
_reflns_number_total 5243
_reflns_threshold_expression >2\s(I)
_cod_data_source_file c8ob02158a2.cif
_cod_data_source_block ysr29_0m_a
_cod_depositor_comments
;
The following automatic conversions were performed:

'_symmetry_cell_setting' value 'Triclinic' changed to 'triclinic'
according to
/home/data/users/saulius/crontab/automatic-downloads/rss-feeds/RSC/lib/dictionaries/cif_core.dic
dictionary named 'cif_core.dic' version 2.4.2 from 2011-04-26.

Automatic conversion script
Id: cif_fix_values 4973 2017-02-22 13:04:09Z antanas 

 Adding full bibliography for 7156464--7156465.cif.
;
_cod_original_sg_symbol_H-M P-1
_cod_database_code 7156465

loop_
_symmetry_equiv_pos_as_xyz
'x, y, z'
'-x, -y, -z'

loop_
_atom_site_label
_atom_site_type_symbol
_atom_site_fract_x
_atom_site_fract_y
_atom_site_fract_z
_atom_site_U_iso_or_equiv
_atom_site_adp_type
_atom_site_occupancy
_atom_site_symmetry_multiplicity
_atom_site_calc_flag
_atom_site_refinement_flags
O2 O 0.61987(15) 0.20734(14) 0.61257(13) 0.0563(4) Uani 1 1 d .
O1 O 0.81236(17) 0.1714(2) 0.11372(14) 0.0696(5) Uani 1 1 d .
O3 O 0.41579(19) 0.3711(2) 0.90623(14) 0.0840(6) Uani 1 1 d .
C17 C 0.64201(19) 0.5915(2) 0.73428(17) 0.0394(5) Uani 1 1 d .
C16 C 0.6118(2) 0.4384(2) 0.70089(17) 0.0403(5) Uani 1 1 d .
C8 C 0.8177(2) 0.3567(2) 0.60324(19) 0.0458(5) Uani 1 1 d .
C23 C 0.4888(2) 0.3615(2) 0.72757(16) 0.0416(5) Uani 1 1 d .
C9 C 0.9153(2) 0.2847(2) 0.67004(19) 0.0479(5) Uani 1 1 d .
C4 C 0.8152(2) 0.30886(19) 0.47185(18) 0.0418(5) Uani 1 1 d .
C2A C 0.9398(2) 0.2781(2) 0.31235(19) 0.0502(6) Uani 1 1 d .
H2A H 1.0226 0.2879 0.2869 0.060 Uiso 1 1 calc R
C15B C 0.6804(2) 0.3446(2) 0.63826(18) 0.0450(5) Uani 1 1 d .
C1C C 0.8210(2) 0.2213(2) 0.23272(18) 0.0471(5) Uani 1 1 d .
C3D C 0.9361(2) 0.3205(2) 0.42999(19) 0.0495(5) Uani 1 1 d .
H3D H 1.0174 0.3582 0.4831 0.059 Uiso 1 1 calc R
C18E C 0.6687(2) 0.6557(2) 0.6521(2) 0.0508(5) Uani 1 1 d .
H18E H 0.6685 0.6007 0.5759 0.061 Uiso 1 1 calc R
C22F C 0.6412(2) 0.6767(2) 0.84677(19) 0.0540(6) Uani 1 1 d .
H22F H 0.6218 0.6369 0.9036 0.065 Uiso 1 1 calc R
C27G C 0.5099(2) 0.3563(2) 0.85438(19) 0.0522(6) Uani 1 1 d .
C24H C 0.4969(2) 0.2130(2) 0.65352(19) 0.0519(6) Uani 1 1 d .
C5I C 0.6965(2) 0.2537(2) 0.3899(2) 0.0529(6) Uani 1 1 d .
H5I H 0.6131 0.2467 0.4149 0.063 Uiso 1 1 calc R
C6J C 0.6990(2) 0.2091(3) 0.2723(2) 0.0570(6) Uani 1 1 d .
H6J H 0.6179 0.1704 0.2190 0.068 Uiso 1 1 calc R
C26K C 0.3523(2) 0.4137(3) 0.6959(2) 0.0599(6) Uani 1 1 d .
H26A H 0.3407 0.4162 0.6166 0.090 Uiso 1 1 calc R
H26B H 0.3514 0.5062 0.7475 0.090 Uiso 1 1 calc R
H26C H 0.2786 0.3518 0.7035 0.090 Uiso 1 1 calc R
C19L C 0.6954(2) 0.7987(3) 0.6804(3) 0.0678(7) Uani 1 1 d .
H19L H 0.7134 0.8392 0.6237 0.081 Uiso 1 1 calc R
C21M C 0.6692(3) 0.8210(3) 0.8748(2) 0.0689(8) Uani 1 1 d .
H21M H 0.6700 0.8773 0.9507 0.083 Uiso 1 1 calc R
C14N C 0.9899(3) 0.3585(3) 0.7794(2) 0.0654(7) Uani 1 1 d .
H14N H 0.9828 0.4533 0.8104 0.078 Uiso 1 1 calc R
C10O C 0.9292(3) 0.1444(3) 0.6275(2) 0.0639(7) Uani 1 1 d .
H10O H 0.8804 0.0920 0.5541 0.077 Uiso 1 1 calc R
C20P C 0.6957(3) 0.8813(3) 0.7912(3) 0.0757(8) Uani 1 1 d .
H20P H 0.7137 0.9781 0.8103 0.091 Uiso 1 1 calc R
C13Q C 1.0751(3) 0.2933(4) 0.8435(3) 0.0796(8) Uani 1 1 d .
H13Q H 1.1241 0.3444 0.9172 0.096 Uiso 1 1 calc R
C25R C 0.4091(3) 0.1011(3) 0.6298(2) 0.0829(10) Uani 1 1 d .
H25A H 0.4286 0.0153 0.5846 0.100 Uiso 1 1 calc R
H25B H 0.3272 0.1072 0.6582 0.100 Uiso 1 1 calc R
C12S C 1.0873(3) 0.1550(4) 0.7991(3) 0.0804(8) Uani 1 1 d .
H12S H 1.1452 0.1115 0.8418 0.097 Uiso 1 1 calc R
C11T C 1.0141(3) 0.0807(3) 0.6917(3) 0.0793(8) Uani 1 1 d .
H11T H 1.0215 -0.0141 0.6615 0.095 Uiso 1 1 calc R
C28U C 0.6459(3) 0.3266(3) 0.9073(2) 0.0811(8) Uani 1 1 d .
H28A H 0.7043 0.4132 0.9464 0.122 Uiso 1 1 calc R
H28B H 0.6879 0.2699 0.8470 0.122 Uiso 1 1 calc R
H28C H 0.6333 0.2776 0.9627 0.122 Uiso 1 1 calc R
C7V C 0.9336(3) 0.1844(3) 0.0690(2) 0.0845(9) Uani 1 1 d .
H7V1 H 0.9700 0.2813 0.0915 0.127 Uiso 1 1 calc R
H7V2 H 0.9134 0.1473 -0.0147 0.127 Uiso 1 1 calc R
H7V3 H 1.0001 0.1332 0.0998 0.127 Uiso 1 1 calc R
H29 H 0.8504(19) 0.454(2) 0.6303(16) 0.040(5) Uiso 1 1 d .

loop_
_atom_site_aniso_label
_atom_site_aniso_U_11
_atom_site_aniso_U_22
_atom_site_aniso_U_33
_atom_site_aniso_U_23
_atom_site_aniso_U_13
_atom_site_aniso_U_12
O2 0.0620(10) 0.0370(8) 0.0685(10) 0.0031(7) 0.0362(8) -0.0016(7)
O1 0.0611(11) 0.0983(13) 0.0534(10) 0.0267(9) 0.0155(8) 0.0099(9)
O3 0.0713(12) 0.1334(18) 0.0443(9) 0.0199(10) 0.0253(9) -0.0091(11)
C17 0.0334(10) 0.0409(11) 0.0431(11) 0.0104(9) 0.0089(8) 0.0055(8)
C16 0.0429(11) 0.0403(11) 0.0383(10) 0.0092(9) 0.0155(9) 0.0034(9)
C8 0.0470(12) 0.0320(11) 0.0579(13) 0.0068(10) 0.0228(10) 0.0026(9)
C23 0.0444(11) 0.0433(11) 0.0372(11) 0.0091(9) 0.0161(9) 0.0010(9)
C9 0.0467(12) 0.0470(12) 0.0516(13) 0.0119(10) 0.0215(10) 0.0027(10)
C4 0.0412(11) 0.0327(10) 0.0566(13) 0.0144(9) 0.0211(10) 0.0073(8)
C2A 0.0423(12) 0.0523(13) 0.0593(14) 0.0148(11) 0.0236(11) 0.0040(10)
C15B 0.0490(12) 0.0353(11) 0.0498(12) 0.0069(9) 0.0203(10) 0.0001(9)
C1C 0.0470(13) 0.0499(12) 0.0505(13) 0.0211(10) 0.0140(10) 0.0110(10)
C3D 0.0393(11) 0.0464(12) 0.0585(14) 0.0070(10) 0.0164(10) -0.0019(9)
C18E 0.0502(13) 0.0504(13) 0.0555(13) 0.0204(11) 0.0125(11) 0.0065(10)
C22F 0.0567(14) 0.0496(13) 0.0495(13) 0.0044(10) 0.0117(11) 0.0083(10)
C27G 0.0629(15) 0.0488(13) 0.0448(12) 0.0110(10) 0.0183(11) -0.0002(11)
C24H 0.0577(14) 0.0475(13) 0.0496(13) 0.0068(10) 0.0266(11) -0.0037(10)
C5I 0.0361(12) 0.0658(14) 0.0651(15) 0.0265(12) 0.0188(11) 0.0113(10)
C6J 0.0380(12) 0.0758(16) 0.0600(15) 0.0275(12) 0.0056(10) 0.0054(11)
C26K 0.0489(13) 0.0775(17) 0.0592(14) 0.0263(12) 0.0177(11) 0.0065(12)
C19L 0.0561(15) 0.0576(16) 0.100(2) 0.0423(15) 0.0103(14) 0.0042(12)
C21M 0.0640(16) 0.0497(15) 0.0719(17) -0.0083(13) 0.0001(13) 0.0107(12)
C14N 0.0597(15) 0.0676(16) 0.0625(16) 0.0098(13) 0.0160(13) -0.0022(13)
C10O 0.0753(17) 0.0559(15) 0.0622(15) 0.0172(12) 0.0165(13) 0.0139(13)
C20P 0.0571(16) 0.0405(14) 0.118(3) 0.0165(16) -0.0013(16) 0.0030(11)
C13Q 0.0562(16) 0.114(3) 0.0644(17) 0.0274(18) 0.0063(13) -0.0054(16)
C25R 0.088(2) 0.0565(15) 0.093(2) -0.0081(14) 0.0534(17) -0.0206(14)
C12S 0.0654(18) 0.114(3) 0.084(2) 0.057(2) 0.0249(16) 0.0188(17)
C11T 0.092(2) 0.0736(19) 0.088(2) 0.0386(17) 0.0283(18) 0.0282(16)
C28U 0.097(2) 0.090(2) 0.0682(17) 0.0387(15) 0.0116(15) 0.0310(17)
C7V 0.085(2) 0.102(2) 0.0639(17) 0.0110(15) 0.0369(15) 0.0023(17)

loop_
_atom_type_symbol
_atom_type_description
_atom_type_scat_dispersion_real
_atom_type_scat_dispersion_imag
_atom_type_scat_source
C C 0.0033 0.0016 'International Tables Vol C Tables 4.2.6.8 and 6.1.1.4'
H H 0.0000 0.0000 'International Tables Vol C Tables 4.2.6.8 and 6.1.1.4'
O O 0.0106 0.0060 'International Tables Vol C Tables 4.2.6.8 and 6.1.1.4'

loop_
_geom_angle_atom_site_label_1
_geom_angle_atom_site_label_2
_geom_angle_atom_site_label_3
_geom_angle
C24H O2 C15B 107.31(15)
C1C O1 C7V 117.77(19)
C18E C17 C22F 117.8(2)
C18E C17 C16 120.27(18)
C22F C17 C16 121.94(19)
C15B C16 C17 126.70(18)
C15B C16 C23 108.76(17)
C17 C16 C23 124.45(16)
C15B C8 C9 108.41(17)
C15B C8 C4 115.12(18)
C9 C8 C4 113.38(16)
C15B C8 H29 105.8(11)
C9 C8 H29 107.1(12)
C4 C8 H29 106.5(12)
C26K C23 C24H 113.07(18)
C26K C23 C16 114.18(18)
C24H C23 C16 100.07(14)
C26K C23 C27G 110.54(16)
C24H C23 C27G 105.05(17)
C16 C23 C27G 113.19(17)
C14N C9 C10O 117.5(2)
C14N C9 C8 120.2(2)
C10O C9 C8 122.3(2)
C5I C4 C3D 116.98(19)
C5I C4 C8 123.26(17)
C3D C4 C8 119.76(19)
C1C C2A C3D 119.77(19)
C1C C2A H2A 120.1
C3D C2A H2A 120.1
C16 C15B O2 113.19(17)
C16 C15B C8 132.26(18)
O2 C15B C8 114.04(16)
C2A C1C O1 125.11(19)
C2A C1C C6J 119.2(2)
O1 C1C C6J 115.72(19)
C2A C3D C4 122.2(2)
C2A C3D H3D 118.9
C4 C3D H3D 118.9
C19L C18E C17 121.6(2)
C19L C18E H18E 119.2
C17 C18E H18E 119.2
C21M C22F C17 120.3(2)
C21M C22F H22F 119.9
C17 C22F H22F 119.9
O3 C27G C28U 121.9(2)
O3 C27G C23 119.5(2)
C28U C27G C23 118.58(19)
C25R C24H O2 121.4(2)
C25R C24H C23 129.0(2)
O2 C24H C23 109.59(16)
C6J C5I C4 121.51(19)
C6J C5I H5I 119.2
C4 C5I H5I 119.2
C5I C6J C1C 120.4(2)
C5I C6J H6J 119.8
C1C C6J H6J 119.8
C23 C26K H26A 109.5
C23 C26K H26B 109.5
H26A C26K H26B 109.5
C23 C26K H26C 109.5
H26A C26K H26C 109.5
H26B C26K H26C 109.5
C20P C19L C18E 120.2(3)
C20P C19L H19L 119.9
C18E C19L H19L 119.9
C20P C21M C22F 120.5(2)
C20P C21M H21M 119.8
C22F C21M H21M 119.8
C9 C14N C13Q 121.0(3)
C9 C14N H14N 119.5
C13Q C14N H14N 119.5
C11T C10O C9 121.1(3)
C11T C10O H10O 119.4
C9 C10O H10O 119.4
C19L C20P C21M 119.7(2)
C19L C20P H20P 120.2
C21M C20P H20P 120.2
C12S C13Q C14N 120.3(3)
C12S C13Q H13Q 119.9
C14N C13Q H13Q 119.9
C24H C25R H25A 120.0
C24H C25R H25B 120.0
H25A C25R H25B 120.0
C13Q C12S C11T 119.5(3)
C13Q C12S H12S 120.3
C11T C12S H12S 120.3
C12S C11T C10O 120.7(3)
C12S C11T H11T 119.7
C10O C11T H11T 119.7
C27G C28U H28A 109.5
C27G C28U H28B 109.5
H28A C28U H28B 109.5
C27G C28U H28C 109.5
H28A C28U H28C 109.5
H28B C28U H28C 109.5
O1 C7V H7V1 109.5
O1 C7V H7V2 109.5
H7V1 C7V H7V2 109.5
O1 C7V H7V3 109.5
H7V1 C7V H7V3 109.5
H7V2 C7V H7V3 109.5

loop_
_geom_bond_atom_site_label_1
_geom_bond_atom_site_label_2
_geom_bond_distance
O2 C24H 1.386(2)
O2 C15B 1.393(2)
O1 C1C 1.374(3)
O1 C7V 1.407(3)
O3 C27G 1.199(3)
C17 C18E 1.386(3)
C17 C22F 1.389(3)
C17 C16 1.469(3)
C16 C15B 1.328(3)
C16 C23 1.526(3)
C8 C15B 1.496(3)
C8 C9 1.522(3)
C8 C4 1.525(3)
C8 H29 0.95(2)
C23 C26K 1.520(3)
C23 C24H 1.518(3)
C23 C27G 1.540(3)
C9 C14N 1.382(3)
C9 C10O 1.379(3)
C4 C5I 1.382(3)
C4 C3D 1.383(3)
C2A C1C 1.372(3)
C2A C3D 1.376(3)
C2A H2A 0.9300
C1C C6J 1.380(3)
C3D H3D 0.9300
C18E C19L 1.374(3)
C18E H18E 0.9300
C22F C21M 1.388(3)
C22F H22F 0.9300
C27G C28U 1.491(4)
C24H C25R 1.305(3)
C5I C6J 1.373(3)
C5I H5I 0.9300
C6J H6J 0.9300
C26K H26A 0.9600
C26K H26B 0.9600
C26K H26C 0.9600
C19L C20P 1.362(4)
C19L H19L 0.9300
C21M C20P 1.374(4)
C21M H21M 0.9300
C14N C13Q 1.386(4)
C14N H14N 0.9300
C10O C11T 1.374(4)
C10O H10O 0.9300
C20P H20P 0.9300
C13Q C12S 1.359(4)
C13Q H13Q 0.9300
C25R H25A 0.9300
C25R H25B 0.9300
C12S C11T 1.361(4)
C12S H12S 0.9300
C11T H11T 0.9300
C28U H28A 0.9600
C28U H28B 0.9600
C28U H28C 0.9600
C7V H7V1 0.9600
C7V H7V2 0.9600
C7V H7V3 0.9600
